data_8107286
loop_
_publ_author_name
'Shibuya, Yuga'
'Koguchi, Shinichi'
'Oba, Makoto'

_publ_section_title
;
 Crystal structure of
 di([1,1&#x2032;:3&#x2032;,1&#x2033;-terphenyl]-2&#x2032;-yl)tellane,
 C36H26Te
;
_journal_issue 6
_journal_name_full 'Zeitschrift f\"ur Kristallographie - New Crystal Structures'
_journal_page_first 1037
_journal_page_last 1039
_journal_paper_doi 10.1515/ncrs-2022-0367
_journal_volume 237
_journal_year 2022
_chemical_formula_moiety 'C36 H26 Te'
_chemical_formula_sum 'C36 H26 Te'
_chemical_formula_weight 586.17
_space_group_crystal_system orthorhombic
_space_group_IT_number 29
_space_group_name_Hall 'P 2c -2ac'
_space_group_name_H-M_alt 'P c a 21'
_atom_sites_solution_hydrogens geom
_atom_sites_solution_primary dual
_cell_angle_alpha 90
_cell_angle_beta 90
_cell_angle_gamma 90
_cell_formula_units_Z 4
_cell_length_a 13.5004(4)
_cell_length_b 13.5677(3)
_cell_length_c 14.2006(4)
_cell_measurement_reflns_used 13559
_cell_measurement_temperature 93
_cell_measurement_theta_max 29.1380
_cell_measurement_theta_min 2.7490
_cell_volume 2601.12(12)
_computing_cell_refinement 'CrysAlisPro 1.171.39.20a [1]'
_computing_data_collection 'CrysAlisPro 1.171.39.20a [1]'
_computing_data_reduction 'CrysAlisPro 1.171.39.20a [1]'
_computing_molecular_graphics 'Olex2 1.5 [4]'
_computing_publication_material 'Olex2 1.5 [4]'
_computing_structure_refinement 'SHELXL 2018/3 [3]'
_computing_structure_solution 'SHELXT 2018/2 [2]'
_diffrn_ambient_temperature 93
_diffrn_detector 'CCD plate'
_diffrn_measured_fraction_theta_full 0.999
_diffrn_measured_fraction_theta_max 0.920
_diffrn_measurement_details
;
List of Runs (angles in degrees, time in seconds):

  # Type    Start    End  Width  t~exp~   \w     \q     \k     \f   Frames
--------------------------------------------------------------------------
  1  \w      0.00  27.00   0.50    0.51    --    3.50  29.00 -30.00   54
  2  \w    -85.00  92.00   0.50    0.51    --    3.50  60.00   0.00  354
  3  \w    -67.00 -37.00   0.50    0.51    --    3.50  60.00-150.00   60
  4  \w    -25.00   0.00   0.50    0.51    --    3.50  60.00-150.00   50
  5  \w    -21.00  10.00   0.50    0.51    --    3.50  60.00  60.00   62
  6  \w    -72.00 -20.00   0.50    0.51    --    3.50  29.00 -30.00  104
;
_diffrn_measurement_device 'four-circle diffractometer'
_diffrn_measurement_device_type 'XtaLAB Pro: Kappa dual offset/far'
_diffrn_measurement_method '\w scans'
_diffrn_orient_matrix_type 'CrysAlisPro convention (1999,Acta A55,543-557)'
_diffrn_orient_matrix_UB_11 0.0288908000
_diffrn_orient_matrix_UB_12 0.0025455000
_diffrn_orient_matrix_UB_13 -0.0416289000
_diffrn_orient_matrix_UB_21 0.0212027000
_diffrn_orient_matrix_UB_22 0.0448987000
_diffrn_orient_matrix_UB_23 0.0158162000
_diffrn_orient_matrix_UB_31 0.0384310000
_diffrn_orient_matrix_UB_32 -0.0266731000
_diffrn_orient_matrix_UB_33 0.0225898000
_diffrn_radiation_monochromator graphite
_diffrn_radiation_probe x-ray
_diffrn_radiation_type 'Mo K\a'
_diffrn_radiation_wavelength 0.71073
_diffrn_reflns_av_R_equivalents 0.0474
_diffrn_reflns_av_unetI/netI 0.0415
_diffrn_reflns_Laue_measured_fraction_full 0.999
_diffrn_reflns_Laue_measured_fraction_max 0.920
_diffrn_reflns_limit_h_max 16
_diffrn_reflns_limit_h_min -18
_diffrn_reflns_limit_k_max 18
_diffrn_reflns_limit_k_min -16
_diffrn_reflns_limit_l_max 19
_diffrn_reflns_limit_l_min -19
_diffrn_reflns_number 28145
_diffrn_reflns_point_group_measured_fraction_full 0.998
_diffrn_reflns_point_group_measured_fraction_max 0.876
_diffrn_reflns_theta_full 25.242
_diffrn_reflns_theta_max 29.381
_diffrn_reflns_theta_min 2.566
_diffrn_source 'fine-focus sealed X-ray tube'
_diffrn_source_type 'Enhance (Mo) X-ray Source'
_exptl_absorpt_coefficient_mu 1.167
_exptl_absorpt_correction_T_max 1.00000
_exptl_absorpt_correction_T_min 0.72323
_exptl_absorpt_correction_type multi-scan
_exptl_absorpt_process_details
;
CrysAlisPro 1.171.39.20a (Rigaku Oxford Diffraction, 2015)
Empirical absorption correction using spherical harmonics,
 implemented in SCALE3 ABSPACK scaling algorithm.
;
_exptl_crystal_colour 'light yellow'
_exptl_crystal_colour_modifier light
_exptl_crystal_colour_primary yellow
_exptl_crystal_density_diffrn 1.497
_exptl_crystal_description block
_exptl_crystal_F_000 1176
_exptl_crystal_size_max 0.425
_exptl_crystal_size_mid 0.275
_exptl_crystal_size_min 0.100
_refine_diff_density_max 0.418
_refine_diff_density_min -0.503
_refine_diff_density_rms 0.074
_refine_ls_abs_structure_details
;
 Flack x determined using 2398 quotients [(I+)-(I-)]/[(I+)+(I-)]
 (Parsons, Flack and Wagner, Acta Cryst. B69 (2013) 249-259).
;
_refine_ls_abs_structure_Flack -0.044(12)
_refine_ls_extinction_coef .
_refine_ls_extinction_method none
_refine_ls_goodness_of_fit_ref 1.039
_refine_ls_hydrogen_treatment constr
_refine_ls_matrix_type full
_refine_ls_number_parameters 334
_refine_ls_number_reflns 6283
_refine_ls_number_restraints 1
_refine_ls_restrained_S_all 1.039
_refine_ls_R_factor_all 0.0313
_refine_ls_R_factor_gt 0.0247
_refine_ls_shift/su_max 0.002
_refine_ls_shift/su_mean 0.000
_refine_ls_structure_factor_coef Fsqd
_refine_ls_weighting_details 'w=1/[\s^2^(Fo^2^)+(0.0198P)^2^+0.7640P] where P=(Fo^2^+2Fc^2^)/3'
_refine_ls_weighting_scheme calc
_refine_ls_wR_factor_gt 0.0509
_refine_ls_wR_factor_ref 0.0530
_reflns_Friedel_coverage 0.831
_reflns_Friedel_fraction_full 0.997
_reflns_Friedel_fraction_max 0.828
_reflns_number_gt 5622
_reflns_number_total 6283
_reflns_threshold_expression 'I > 2\s(I)'
_cod_data_source_file suppl_j_ncrs-2022-0367_suppl.cif
_cod_data_source_block 2
_cod_database_code 8107286
_shelx_space_group_comment
;
The symmetry employed for this shelxl refinement is uniquely defined
by the following loop, which should always be used as a source of
symmetry information in preference to the above space-group names.
They are only intended as comments.
;
_shelx_estimated_absorpt_t_max 0.892
_shelx_estimated_absorpt_t_min 0.637
_olex2_refinement_description
;
1. Fixed Uiso
 At 1.2 times of:
  All C(H) groups
2.a Aromatic/amide H refined with riding coordinates:
 C6(H6), C32(H32), C27(H27), C36(H36), C4(H4), C19(H19), C35(H35), C30(H30),
 C28(H28), C13(H13), C5(H5), C18(H18), C10(H10), C9(H9), C34(H34), C21(H21),
 C15(H15), C17(H17), C23(H23), C22(H22), C26(H26), C12(H12), C33(H33), C29(H29),
  C11(H11), C16(H16)
;
_olex2_submission_special_instructions 'No special instructions were received'
_oxdiff_exptl_absorpt_empirical_details
;
Empirical correction (ABSPACK) includes:
- Absorption correction using spherical harmonics
- Frame scaling
;
_oxdiff_exptl_absorpt_empirical_full_max 1.359
_oxdiff_exptl_absorpt_empirical_full_min 0.893

loop_
_space_group_symop_operation_xyz
'x, y, z'
'-x, -y, z+1/2'
'x+1/2, -y, z'
'-x+1/2, y, z+1/2'

loop_
_atom_site_label
_atom_site_type_symbol
_atom_site_fract_x
_atom_site_fract_y
_atom_site_fract_z
_atom_site_U_iso_or_equiv
_atom_site_adp_type
_atom_site_occupancy
_atom_site_site_symmetry_order
_atom_site_calc_flag
_atom_site_refinement_flags_posn
_atom_site_refinement_flags_adp
_atom_site_refinement_flags_occupancy
_atom_site_disorder_assembly
_atom_site_disorder_group
Te1 Te 0.58226(2) 0.64359(2) 0.51097(2) 0.01086(6) Uani 1 1 d . . . . .
C24 C 0.4483(3) 0.7893(3) 0.6244(3) 0.0121(8) Uani 1 1 d . . . . .
C5 C 0.3818(3) 0.8108(3) 0.3265(2) 0.0148(7) Uani 1 1 d . . . . .
H6 H 0.372813 0.878028 0.309718 0.018 Uiso 1 1 calc R U . . .
C32 C 0.3509(3) 0.6293(2) 0.6179(2) 0.0137(7) Uani 1 1 d . . . . .
H32 H 0.404776 0.595864 0.646837 0.016 Uiso 1 1 calc R U . . .
C20 C 0.6259(3) 0.8200(3) 0.6412(3) 0.0136(8) Uani 1 1 d . . . . .
C27 C 0.8566(3) 0.6665(3) 0.6739(3) 0.0215(8) Uani 1 1 d . . . . .
H27 H 0.873670 0.602098 0.694440 0.026 Uiso 1 1 calc R U . . .
C36 C 0.2787(3) 0.7770(3) 0.5553(2) 0.0155(7) Uani 1 1 d . . . . .
H36 H 0.282855 0.845314 0.541157 0.019 Uiso 1 1 calc R U . . .
C3 C 0.3286(3) 0.6426(3) 0.3182(2) 0.0151(7) Uani 1 1 d . . . . .
H4 H 0.282708 0.594712 0.296195 0.018 Uiso 1 1 calc R U . . .
C14 C 0.6360(4) 0.8510(3) 0.3712(3) 0.0161(9) Uani 1 1 d . . . . .
H19 H 0.656499 0.789633 0.345630 0.019 Uiso 1 1 calc R U . . .
C35 C 0.1924(3) 0.7256(3) 0.5341(2) 0.0184(8) Uani 1 1 d . . . . .
H35 H 0.138239 0.758613 0.505271 0.022 Uiso 1 1 calc R U . . .
C30 C 0.8060(3) 0.8532(3) 0.6114(3) 0.0201(8) Uani 1 1 d . . . . .
H30 H 0.789516 0.917259 0.589478 0.024 Uiso 1 1 calc R U . . .
C2 C 0.4104(3) 0.6123(3) 0.3707(2) 0.0120(7) Uani 1 1 d . . . . .
C7 C 0.4281(3) 0.5045(3) 0.3801(2) 0.0130(7) Uani 1 1 d . . . . .
C28 C 0.9299(3) 0.7310(4) 0.6483(3) 0.0263(11) Uani 1 1 d . . . . .
H28 H 0.997371 0.711602 0.652074 0.032 Uiso 1 1 calc R U . . .
C8 C 0.5195(3) 0.4638(3) 0.3544(2) 0.0154(7) Uani 1 1 d . . . . .
H13 H 0.572932 0.505912 0.337934 0.019 Uiso 1 1 calc R U . . .
C4 C 0.3129(3) 0.7413(3) 0.2977(2) 0.0164(7) Uani 1 1 d . . . . .
H5 H 0.255452 0.761174 0.264040 0.020 Uiso 1 1 calc R U . . .
C15 C 0.7040(3) 0.9275(3) 0.3794(2) 0.0215(8) Uani 1 1 d . . . . .
H18 H 0.770846 0.918085 0.360384 0.026 Uiso 1 1 calc R U . . .
C11 C 0.3653(3) 0.3391(3) 0.4057(3) 0.0189(8) Uani 1 1 d . . . . .
H10 H 0.312830 0.296892 0.424687 0.023 Uiso 1 1 calc R U . . .
C12 C 0.3515(3) 0.4405(3) 0.4060(2) 0.0160(7) Uani 1 1 d . . . . .
H9 H 0.289114 0.466773 0.423973 0.019 Uiso 1 1 calc R U . . .
C31 C 0.3594(3) 0.7294(2) 0.5970(2) 0.0118(7) Uani 1 1 d . . . . .
C34 C 0.1855(3) 0.6263(3) 0.5552(3) 0.0171(7) Uani 1 1 d . . . . .
H34 H 0.126447 0.591169 0.541024 0.021 Uiso 1 1 calc R U . . .
C25 C 0.7306(3) 0.7884(3) 0.6378(2) 0.0153(7) Uani 1 1 d . . . . .
C21 C 0.6031(3) 0.9086(3) 0.6875(2) 0.0172(8) Uani 1 1 d . . . . .
H21 H 0.655427 0.949580 0.709174 0.021 Uiso 1 1 calc R U . . .
C18 C 0.5098(3) 0.9530(3) 0.4380(2) 0.0169(8) Uani 1 1 d . . . . .
H15 H 0.443673 0.961635 0.459209 0.020 Uiso 1 1 calc R U . . .
C16 C 0.6737(3) 1.0183(3) 0.4156(3) 0.0249(9) Uani 1 1 d . . . . .
H17 H 0.719269 1.071417 0.419830 0.030 Uiso 1 1 calc R U . . .
C23 C 0.4296(3) 0.8773(3) 0.6732(3) 0.0151(7) Uani 1 1 d . . . . .
H23 H 0.363159 0.895634 0.686421 0.018 Uiso 1 1 calc R U . . .
C22 C 0.5056(3) 0.9377(3) 0.7022(2) 0.0173(8) Uani 1 1 d . . . . .
H22 H 0.491593 0.998786 0.732115 0.021 Uiso 1 1 calc R U . . .
C26 C 0.7573(3) 0.6941(3) 0.6702(2) 0.0169(7) Uani 1 1 d . . . . .
H26 H 0.707424 0.649068 0.689538 0.020 Uiso 1 1 calc R U . . .
C1 C 0.4760(2) 0.6846(2) 0.4062(2) 0.0103(6) Uani 1 1 d . . . . .
C9 C 0.5328(3) 0.3612(3) 0.3529(3) 0.0174(8) Uani 1 1 d . . . . .
H12 H 0.594974 0.334464 0.334722 0.021 Uiso 1 1 calc R U . . .
C33 C 0.2648(3) 0.5780(3) 0.5971(2) 0.0163(7) Uani 1 1 d . . . . .
H33 H 0.260087 0.509730 0.611394 0.020 Uiso 1 1 calc R U . . .
C29 C 0.9053(3) 0.8250(3) 0.6167(3) 0.0250(9) Uani 1 1 d . . . . .
H29 H 0.955895 0.869915 0.598804 0.030 Uiso 1 1 calc R U . . .
C13 C 0.5389(3) 0.8632(2) 0.3999(2) 0.0137(7) Uani 1 1 d . . . . .
C19 C 0.5471(3) 0.7624(2) 0.6054(2) 0.0128(7) Uani 1 1 d . . . . .
C10 C 0.4558(3) 0.2986(3) 0.3778(3) 0.0194(9) Uani 1 1 d . . . . .
H11 H 0.464517 0.229198 0.375810 0.023 Uiso 1 1 calc R U . . .
C17 C 0.5770(3) 1.0304(3) 0.4453(3) 0.0222(9) Uani 1 1 d . . . . .
H16 H 0.556377 1.091756 0.470860 0.027 Uiso 1 1 calc R U . . .
C6 C 0.4643(3) 0.7835(3) 0.3801(3) 0.0115(8) Uani 1 1 d . . . . .

loop_
_atom_site_aniso_label
_atom_site_aniso_U_11
_atom_site_aniso_U_22
_atom_site_aniso_U_33
_atom_site_aniso_U_23
_atom_site_aniso_U_13
_atom_site_aniso_U_12
Te1 0.01026(9) 0.01142(9) 0.01091(9) -0.00179(14) -0.00183(13) 0.00174(7)
C24 0.017(2) 0.0109(18) 0.0087(17) 0.0027(14) -0.0024(15) 0.0006(15)
C5 0.0171(18) 0.0158(18) 0.0115(16) 0.0051(13) 0.0012(14) 0.0016(14)
C32 0.0147(18) 0.0154(17) 0.0110(16) 0.0002(13) -0.0003(15) 0.0045(14)
C20 0.018(2) 0.011(2) 0.0120(18) -0.0004(15) -0.0005(15) -0.0016(16)
C27 0.020(2) 0.024(2) 0.021(2) -0.0078(17) -0.0082(17) 0.0036(16)
C36 0.0194(19) 0.0130(17) 0.0142(16) 0.0003(14) -0.0003(14) -0.0003(14)
C3 0.0140(18) 0.0175(17) 0.0137(17) 0.0002(14) -0.0020(14) -0.0038(14)
C14 0.020(2) 0.017(2) 0.0109(18) -0.0015(15) 0.0003(16) -0.0021(16)
C35 0.0171(18) 0.0210(17) 0.017(2) 0.0006(13) -0.0029(13) 0.0014(14)
C30 0.021(2) 0.0221(19) 0.0172(18) -0.0050(15) 0.0008(16) -0.0057(16)
C2 0.0158(18) 0.0130(16) 0.0072(15) -0.0004(13) 0.0014(14) -0.0006(14)
C7 0.0172(18) 0.0127(16) 0.0090(16) -0.0033(13) -0.0023(13) 0.0000(14)
C28 0.014(2) 0.043(3) 0.022(2) -0.014(2) -0.0011(16) 0.0015(19)
C8 0.0159(18) 0.0180(17) 0.0124(16) -0.0001(14) 0.0005(14) -0.0021(14)
C4 0.0148(18) 0.0206(19) 0.0137(17) 0.0034(14) -0.0014(13) 0.0013(15)
C15 0.025(2) 0.026(2) 0.0140(17) -0.0019(16) 0.0022(15) -0.0075(17)
C11 0.022(2) 0.0170(18) 0.0181(19) 0.0012(16) -0.0027(17) -0.0058(15)
C12 0.0146(17) 0.0175(18) 0.0160(17) -0.0012(14) -0.0029(14) -0.0012(14)
C31 0.0124(16) 0.0131(16) 0.0099(15) -0.0006(13) 0.0036(13) -0.0003(13)
C34 0.0136(18) 0.0206(19) 0.0171(17) -0.0032(15) 0.0028(15) -0.0016(14)
C25 0.0169(19) 0.0172(17) 0.0117(16) -0.0038(14) -0.0031(14) 0.0001(14)
C21 0.022(2) 0.0153(18) 0.0145(17) -0.0006(14) -0.0040(15) -0.0006(15)
C18 0.0219(19) 0.0176(19) 0.0111(16) 0.0025(14) 0.0021(14) 0.0005(15)
C16 0.033(2) 0.027(2) 0.0149(18) -0.0008(16) 0.0032(17) -0.0174(18)
C23 0.0172(19) 0.0155(18) 0.0127(17) 0.0026(14) 0.0024(14) 0.0030(14)
C22 0.027(2) 0.0127(17) 0.0122(16) -0.0026(13) -0.0022(15) 0.0018(15)
C26 0.0181(18) 0.0185(18) 0.0140(16) -0.0047(14) -0.0026(15) -0.0006(15)
C1 0.0089(16) 0.0121(16) 0.0100(15) -0.0005(13) -0.0007(13) 0.0016(13)
C9 0.018(2) 0.0192(19) 0.0149(17) -0.0027(14) 0.0009(15) 0.0037(14)
C33 0.0191(18) 0.0139(16) 0.0158(16) -0.0003(14) 0.0031(14) -0.0018(14)
C29 0.022(2) 0.034(2) 0.0188(19) -0.0078(17) 0.0055(16) -0.0107(18)
C13 0.0193(19) 0.0124(16) 0.0095(15) 0.0017(13) 0.0005(14) -0.0023(14)
C19 0.0170(17) 0.0109(16) 0.0104(15) 0.0001(13) -0.0018(14) -0.0014(13)
C10 0.025(2) 0.015(2) 0.019(2) -0.0007(16) -0.0053(17) 0.0028(17)
C17 0.042(2) 0.0140(17) 0.0111(17) -0.0052(14) -0.0013(16) -0.0056(17)
C6 0.0128(19) 0.0130(19) 0.0088(18) -0.0017(14) 0.0024(14) -0.0023(15)

loop_
_atom_type_symbol
_atom_type_description
_atom_type_scat_dispersion_real
_atom_type_scat_dispersion_imag
_atom_type_scat_source
C C 0.0033 0.0016 'International Tables Vol C Tables 4.2.6.8 and 6.1.1.4'
H H 0.0000 0.0000 'International Tables Vol C Tables 4.2.6.8 and 6.1.1.4'
Te Te -0.5308 1.6751 'International Tables Vol C Tables 4.2.6.8 and 6.1.1.4'

loop_
_geom_angle_atom_site_label_1
_geom_angle_atom_site_label_2
_geom_angle_atom_site_label_3
_geom_angle
_geom_angle_site_symmetry_1
_geom_angle_site_symmetry_3
C1 Te1 C19 95.20(13) . .
C23 C24 C31 116.4(4) . .
C23 C24 C19 119.0(4) . .
C19 C24 C31 124.6(4) . .
C4 C5 H6 119.5 . .
C4 C5 C6 120.9(3) . .
C6 C5 H6 119.5 . .
C31 C32 H32 119.6 . .
C33 C32 H32 119.6 . .
C33 C32 C31 120.8(3) . .
C21 C20 C25 118.3(3) . .
C21 C20 C19 118.4(4) . .
C19 C20 C25 123.2(3) . .
C28 C27 H27 119.6 . .
C28 C27 C26 120.9(4) . .
C26 C27 H27 119.6 . .
C35 C36 H36 119.6 . .
C35 C36 C31 120.9(3) . .
C31 C36 H36 119.6 . .
C2 C3 H4 119.4 . .
C4 C3 H4 119.4 . .
C4 C3 C2 121.1(3) . .
C15 C14 H19 119.6 . .
C13 C14 H19 119.6 . .
C13 C14 C15 120.9(4) . .
C36 C35 H35 120.1 . .
C34 C35 C36 119.9(3) . .
C34 C35 H35 120.1 . .
C25 C30 H30 119.5 . .
C29 C30 H30 119.5 . .
C29 C30 C25 120.9(4) . .
C3 C2 C7 117.7(3) . .
C3 C2 C1 118.9(3) . .
C1 C2 C7 123.3(3) . .
C8 C7 C2 120.4(3) . .
C12 C7 C2 121.0(3) . .
C12 C7 C8 118.3(3) . .
C27 C28 H28 120.1 . .
C27 C28 C29 119.9(4) . .
C29 C28 H28 120.1 . .
C7 C8 H13 119.7 . .
C7 C8 C9 120.6(3) . .
C9 C8 H13 119.7 . .
C5 C4 C3 119.5(3) . .
C5 C4 H5 120.2 . .
C3 C4 H5 120.2 . .
C14 C15 H18 120.2 . .
C14 C15 C16 119.7(4) . .
C16 C15 H18 120.2 . .
C12 C11 H10 119.8 . .
C12 C11 C10 120.5(4) . .
C10 C11 H10 119.8 . .
C7 C12 H9 119.5 . .
C11 C12 C7 121.0(3) . .
C11 C12 H9 119.5 . .
C32 C31 C24 122.5(3) . .
C32 C31 C36 118.4(3) . .
C36 C31 C24 118.9(3) . .
C35 C34 H34 120.0 . .
C35 C34 C33 120.0(3) . .
C33 C34 H34 120.0 . .
C30 C25 C20 121.6(3) . .
C30 C25 C26 118.2(3) . .
C26 C25 C20 119.9(3) . .
C20 C21 H21 119.3 . .
C22 C21 C20 121.4(4) . .
C22 C21 H21 119.3 . .
C13 C18 H15 119.8 . .
C13 C18 C17 120.5(4) . .
C17 C18 H15 119.8 . .
C15 C16 H17 120.2 . .
C17 C16 C15 119.7(3) . .
C17 C16 H17 120.2 . .
C24 C23 H23 119.3 . .
C22 C23 C24 121.4(4) . .
C22 C23 H23 119.3 . .
C21 C22 H22 120.3 . .
C23 C22 C21 119.5(3) . .
C23 C22 H22 120.3 . .
C27 C26 C25 120.3(4) . .
C27 C26 H26 119.9 . .
C25 C26 H26 119.9 . .
C2 C1 Te1 119.2(2) . .
C6 C1 Te1 120.6(3) . .
C6 C1 C2 119.9(3) . .
C8 C9 H12 119.8 . .
C10 C9 C8 120.4(4) . .
C10 C9 H12 119.8 . .
C32 C33 C34 120.0(3) . .
C32 C33 H33 120.0 . .
C34 C33 H33 120.0 . .
C30 C29 H29 120.1 . .
C28 C29 C30 119.8(4) . .
C28 C29 H29 120.1 . .
C14 C13 C18 119.1(3) . .
C14 C13 C6 119.6(3) . .
C18 C13 C6 121.0(3) . .
C24 C19 Te1 121.5(3) . .
C24 C19 C20 120.0(3) . .
C20 C19 Te1 118.2(3) . .
C11 C10 H11 120.4 . .
C9 C10 C11 119.2(4) . .
C9 C10 H11 120.4 . .
C18 C17 H16 119.9 . .
C16 C17 C18 120.2(4) . .
C16 C17 H16 119.9 . .
C5 C6 C1 119.2(4) . .
C5 C6 C13 116.4(3) . .
C1 C6 C13 124.3(4) . .

loop_
_geom_bond_atom_site_label_1
_geom_bond_atom_site_label_2
_geom_bond_distance
_geom_bond_site_symmetry_2
Te1 C1 2.140(3) .
Te1 C19 2.150(3) .
C24 C31 1.500(5) .
C24 C23 1.404(6) .
C24 C19 1.408(5) .
C5 H6 0.9500 .
C5 C4 1.386(5) .
C5 C6 1.399(5) .
C32 H32 0.9500 .
C32 C31 1.395(5) .
C32 C33 1.387(5) .
C20 C25 1.477(5) .
C20 C21 1.404(5) .
C20 C19 1.416(5) .
C27 H27 0.9500 .
C27 C28 1.370(6) .
C27 C26 1.392(5) .
C36 H36 0.9500 .
C36 C35 1.391(5) .
C36 C31 1.399(5) .
C3 H4 0.9500 .
C3 C2 1.394(5) .
C3 C4 1.388(5) .
C14 H19 0.9500 .
C14 C15 1.391(6) .
C14 C13 1.383(6) .
C35 H35 0.9500 .
C35 C34 1.383(5) .
C30 H30 0.9500 .
C30 C25 1.396(5) .
C30 C29 1.395(6) .
C2 C7 1.489(5) .
C2 C1 1.414(5) .
C7 C8 1.401(5) .
C7 C12 1.399(5) .
C28 H28 0.9500 .
C28 C29 1.393(7) .
C8 H13 0.9500 .
C8 C9 1.403(5) .
C4 H5 0.9500 .
C15 H18 0.9500 .
C15 C16 1.396(6) .
C11 H10 0.9500 .
C11 C12 1.388(5) .
C11 C10 1.397(6) .
C12 H9 0.9500 .
C34 H34 0.9500 .
C34 C33 1.390(5) .
C25 C26 1.407(5) .
C21 H21 0.9500 .
C21 C22 1.390(5) .
C18 H15 0.9500 .
C18 C13 1.390(5) .
C18 C17 1.391(5) .
C16 H17 0.9500 .
C16 C17 1.381(6) .
C23 H23 0.9500 .
C23 C22 1.376(5) .
C22 H22 0.9500 .
C26 H26 0.9500 .
C1 C6 1.401(5) .
C9 H12 0.9500 .
C9 C10 1.388(6) .
C33 H33 0.9500 .
C29 H29 0.9500 .
C13 C6 1.504(5) .
C10 H11 0.9500 .
C17 H16 0.9500 .

loop_
_geom_torsion_atom_site_label_1
_geom_torsion_atom_site_label_2
_geom_torsion_atom_site_label_3
_geom_torsion_atom_site_label_4
_geom_torsion
_geom_torsion_site_symmetry_1
_geom_torsion_site_symmetry_2
_geom_torsion_site_symmetry_3
_geom_torsion_site_symmetry_4
Te1 C1 C6 C5 -167.0(3) . . . .
Te1 C1 C6 C13 17.5(5) . . . .
C24 C23 C22 C21 -3.5(5) . . . .
C20 C25 C26 C27 -175.1(3) . . . .
C20 C21 C22 C23 1.7(5) . . . .
C27 C28 C29 C30 0.1(6) . . . .
C36 C35 C34 C33 -0.3(5) . . . .
C3 C2 C7 C8 125.2(4) . . . .
C3 C2 C7 C12 -48.6(5) . . . .
C3 C2 C1 Te1 166.6(3) . . . .
C3 C2 C1 C6 -6.9(5) . . . .
C14 C15 C16 C17 1.7(6) . . . .
C14 C13 C6 C5 -121.5(4) . . . .
C14 C13 C6 C1 54.1(5) . . . .
C35 C36 C31 C24 -176.0(3) . . . .
C35 C36 C31 C32 -0.7(5) . . . .
C35 C34 C33 C32 0.1(5) . . . .
C30 C25 C26 C27 -1.0(5) . . . .
C2 C3 C4 C5 2.6(5) . . . .
C2 C7 C8 C9 -172.6(3) . . . .
C2 C7 C12 C11 173.6(3) . . . .
C2 C1 C6 C5 6.3(5) . . . .
C2 C1 C6 C13 -169.2(3) . . . .
C7 C2 C1 Te1 -18.3(4) . . . .
C7 C2 C1 C6 168.3(3) . . . .
C7 C8 C9 C10 -0.7(6) . . . .
C28 C27 C26 C25 1.5(6) . . . .
C8 C7 C12 C11 -0.4(5) . . . .
C8 C9 C10 C11 -1.0(6) . . . .
C4 C5 C6 C1 -1.3(5) . . . .
C4 C5 C6 C13 174.6(3) . . . .
C4 C3 C2 C7 -173.0(3) . . . .
C4 C3 C2 C1 2.4(5) . . . .
C15 C14 C13 C18 -0.6(6) . . . .
C15 C14 C13 C6 173.0(4) . . . .
C15 C16 C17 C18 -0.9(6) . . . .
C12 C7 C8 C9 1.3(5) . . . .
C12 C11 C10 C9 1.9(6) . . . .
C31 C24 C23 C22 179.6(3) . . . .
C31 C24 C19 Te1 11.7(5) . . . .
C31 C24 C19 C20 -174.7(3) . . . .
C31 C32 C33 C34 -0.3(5) . . . .
C31 C36 C35 C34 0.5(5) . . . .
C25 C20 C21 C22 -173.1(3) . . . .
C25 C20 C19 Te1 -16.4(5) . . . .
C25 C20 C19 C24 169.7(4) . . . .
C25 C30 C29 C28 0.3(6) . . . .
C21 C20 C25 C30 -48.1(5) . . . .
C21 C20 C25 C26 125.8(4) . . . .
C21 C20 C19 Te1 167.7(3) . . . .
C21 C20 C19 C24 -6.1(5) . . . .
C18 C13 C6 C5 51.9(5) . . . .
C18 C13 C6 C1 -132.5(4) . . . .
C23 C24 C31 C32 -128.4(4) . . . .
C23 C24 C31 C36 46.6(5) . . . .
C23 C24 C19 Te1 -169.1(3) . . . .
C23 C24 C19 C20 4.5(5) . . . .
C26 C27 C28 C29 -1.0(6) . . . .
C1 C2 C7 C8 -50.0(5) . . . .
C1 C2 C7 C12 136.2(4) . . . .
C33 C32 C31 C24 175.6(3) . . . .
C33 C32 C31 C36 0.6(5) . . . .
C29 C30 C25 C20 174.1(4) . . . .
C29 C30 C25 C26 0.1(5) . . . .
C13 C14 C15 C16 -1.0(6) . . . .
C13 C18 C17 C16 -0.7(5) . . . .
C19 C24 C31 C32 50.8(5) . . . .
C19 C24 C31 C36 -134.1(4) . . . .
C19 C24 C23 C22 0.3(6) . . . .
C19 C20 C25 C30 136.0(4) . . . .
C19 C20 C25 C26 -50.1(5) . . . .
C19 C20 C21 C22 3.0(6) . . . .
C10 C11 C12 C7 -1.2(6) . . . .
C17 C18 C13 C14 1.4(5) . . . .
C17 C18 C13 C6 -172.1(3) . . . .
C6 C5 C4 C3 -3.2(5) . . . .
